data_7128546
loop_
_publ_author_name
'Townrow, Oliver P. E.'
'Weller, Andrew S.'
'Goicoechea, Jose M.'

_publ_section_title
;
 Cluster expansion and vertex substitution pathways in nickel germanide
 Zintl clusters
;
_journal_name_full 'Chemical Communications'
_journal_paper_doi 10.1039/D1CC02912F
_journal_year 2021
_chemical_formula_moiety 'C32 H86 Ge8 Ni Si12, 1.5(C7 H8)'
_chemical_formula_sum 'C42.5 H98 Ge8 Ni Si12'
_chemical_formula_weight 1585.71
_chemical_name_systematic
;
 Ge8{Si(SiMe3)}3NiCp*1.5tol
;
_space_group_crystal_system triclinic
_space_group_IT_number 2
_space_group_name_Hall '-P 1'
_space_group_name_H-M_alt 'P -1'
_atom_sites_solution_hydrogens geom
_audit_creation_method SHELXL-2018/1
_audit_update_record
;
2021-06-22 deposited with the CCDC.	2021-06-22 downloaded from the CCDC.
;
_cell_angle_alpha 97.455(4)
_cell_angle_beta 97.365(4)
_cell_angle_gamma 102.627(3)
_cell_formula_units_Z 2
_cell_length_a 9.5585(4)
_cell_length_b 14.6574(6)
_cell_length_c 27.0969(12)
_cell_measurement_reflns_used 6090
_cell_measurement_temperature 150(2)
_cell_measurement_theta_max 76.6140
_cell_measurement_theta_min 1.6662
_cell_volume 3624.8(3)
_computing_cell_refinement 'CrysAlisPro 1.171.39.46e (Rigaku OD, 2018)'
_computing_data_collection 'CrysAlisPro 1.171.39.46e (Rigaku OD, 2018)'
_computing_data_reduction 'CrysAlisPro 1.171.39.46e (Rigaku OD, 2018)'
_computing_structure_refinement 'SHELXL-2018/1 (Sheldrick, 2018)'
_computing_structure_solution 'SHELXS-97 (Sheldrick, 1990)'
_diffrn_ambient_temperature 150(2)
_diffrn_detector_area_resol_mean 10.4102
_diffrn_measured_fraction_theta_full 0.999
_diffrn_measured_fraction_theta_max 0.999
_diffrn_measurement_device_type 'SuperNova, Dual, Cu at zero, Atlas'
_diffrn_measurement_method '\w scans'
_diffrn_radiation_monochromator mirror
_diffrn_radiation_source 'SuperNova (Cu) X-ray Source'
_diffrn_radiation_type CuK\a
_diffrn_radiation_wavelength 1.54184
_diffrn_reflns_av_R_equivalents 0.0770
_diffrn_reflns_av_unetI/netI 0.1150
_diffrn_reflns_Laue_measured_fraction_full 0.999
_diffrn_reflns_Laue_measured_fraction_max 0.999
_diffrn_reflns_limit_h_max 11
_diffrn_reflns_limit_h_min -11
_diffrn_reflns_limit_k_max 17
_diffrn_reflns_limit_k_min -14
_diffrn_reflns_limit_l_max 29
_diffrn_reflns_limit_l_min -32
_diffrn_reflns_number 27423
_diffrn_reflns_point_group_measured_fraction_full 0.999
_diffrn_reflns_point_group_measured_fraction_max 0.999
_diffrn_reflns_theta_full 66.499
_diffrn_reflns_theta_max 66.499
_diffrn_reflns_theta_min 1.666
_exptl_absorpt_coefficient_mu 6.059
_exptl_absorpt_correction_T_max 1.00000
_exptl_absorpt_correction_T_min 0.70163
_exptl_absorpt_correction_type multi-scan
_exptl_absorpt_process_details
;
CrysAlisPro 1.171.39.46e (Rigaku Oxford Diffraction, 2018)
Empirical absorption correction using spherical harmonics,
 implemented in SCALE3 ABSPACK scaling algorithm.
;
_exptl_crystal_colour green
_exptl_crystal_density_diffrn 1.453
_exptl_crystal_description needle
_exptl_crystal_F_000 1610
_exptl_crystal_size_max 0.180
_exptl_crystal_size_mid 0.060
_exptl_crystal_size_min 0.040
_refine_diff_density_max 1.076
_refine_diff_density_min -1.047
_refine_diff_density_rms 0.139
_refine_ls_extinction_method none
_refine_ls_goodness_of_fit_ref 0.931
_refine_ls_hydrogen_treatment constr
_refine_ls_matrix_type full
_refine_ls_number_parameters 604
_refine_ls_number_reflns 12793
_refine_ls_number_restraints 114
_refine_ls_restrained_S_all 0.929
_refine_ls_R_factor_all 0.0924
_refine_ls_R_factor_gt 0.0532
_refine_ls_shift/su_max 0.001
_refine_ls_shift/su_mean 0.000
_refine_ls_structure_factor_coef Fsqd
_refine_ls_weighting_details 'w=1/[\s^2^(Fo^2^)+(0.0370P)^2^] where P=(Fo^2^+2Fc^2^)/3'
_refine_ls_weighting_scheme calc
_refine_ls_wR_factor_gt 0.1111
_refine_ls_wR_factor_ref 0.1328
_reflns_Friedel_coverage 0.000
_reflns_number_gt 8236
_reflns_number_total 12793
_reflns_threshold_expression 'I > 2\s(I)'
_cod_data_source_file d1cc02912f2.cif
_cod_data_source_block OT190
_cod_original_formula_sum 'C42.50 H98 Ge8 Ni Si12'
_cod_database_code 7128546
_shelx_shelxl_version_number 2018/1
_shelx_space_group_comment
;
The symmetry employed for this shelxl refinement is uniquely defined
by the following loop, which should always be used as a source of
symmetry information in preference to the above space-group names.
They are only intended as comments.
;
_shelx_estimated_absorpt_t_min 0.408
_shelx_estimated_absorpt_t_max 0.794

loop_
_space_group_symop_operation_xyz
'x, y, z'
'-x, -y, -z'

loop_
_atom_site_label
_atom_site_type_symbol
_atom_site_fract_x
_atom_site_fract_y
_atom_site_fract_z
_atom_site_U_iso_or_equiv
_atom_site_adp_type
_atom_site_occupancy
_atom_site_site_symmetry_order
_atom_site_calc_flag
_atom_site_refinement_flags_posn
_atom_site_refinement_flags_adp
_atom_site_refinement_flags_occupancy
_atom_site_disorder_assembly
_atom_site_disorder_group
Ge1 Ge 0.77286(8) 0.73817(5) 0.17525(3) 0.02800(18) Uani 1 1 d . . . . .
Ge2 Ge 0.71163(8) 0.55897(5) 0.21616(3) 0.02863(18) Uani 1 1 d . . . . .
Ge3 Ge 0.53248(9) 0.60417(6) 0.26863(3) 0.0357(2) Uani 1 1 d . . . . .
Ge4 Ge 0.60376(9) 0.81012(5) 0.22242(3) 0.0341(2) Uani 1 1 d . . . . .
Ge5 Ge 0.96334(9) 0.66712(5) 0.22090(3) 0.03150(19) Uani 1 1 d . . . . .
Ge6 Ge 0.84805(9) 0.65332(5) 0.30421(3) 0.03101(19) Uani 1 1 d . . . . .
Ge7 Ge 0.67663(9) 0.76588(5) 0.30515(3) 0.03145(19) Uani 1 1 d . . . . .
Ge8 Ge 0.90510(9) 0.82234(5) 0.26602(3) 0.03122(19) Uani 1 1 d . . . . .
Ni1 Ni 0.54035(12) 0.63674(7) 0.17719(4) 0.0312(3) Uani 1 1 d . . . . .
C1 C 0.4271(9) 0.5304(6) 0.1181(3) 0.053(2) Uani 1 1 d . . . . .
H1 H 0.462723 0.477280 0.106292 0.064 Uiso 1 1 calc R U . . .
C2 C 0.3430(8) 0.5348(6) 0.1562(4) 0.056(2) Uani 1 1 d . . . . .
H2 H 0.309146 0.485178 0.174182 0.067 Uiso 1 1 calc R U . . .
C3 C 0.3166(8) 0.6280(6) 0.1633(3) 0.053(2) Uani 1 1 d . . . . .
H3 H 0.263717 0.651885 0.187257 0.064 Uiso 1 1 calc R U . . .
C4 C 0.3838(8) 0.6771(6) 0.1280(3) 0.052(2) Uani 1 1 d . . . . .
H4 H 0.384212 0.740464 0.123766 0.062 Uiso 1 1 calc R U . . .
C5 C 0.4506(9) 0.6155(6) 0.1002(3) 0.055(2) Uani 1 1 d . . . . .
H5 H 0.502907 0.630161 0.073534 0.066 Uiso 1 1 calc R U . . .
Si1 Si 0.8346(2) 0.81768(12) 0.10552(7) 0.0295(4) Uani 1 1 d . . . . .
Si2 Si 0.8836(2) 0.71356(14) 0.03959(8) 0.0370(5) Uani 1 1 d . . . . .
C6 C 0.7197(9) 0.6231(5) 0.0056(3) 0.051(2) Uani 1 1 d . . . . .
H6A H 0.646515 0.654840 -0.007883 0.076 Uiso 1 1 calc R U . . .
H6B H 0.746490 0.584131 -0.022174 0.076 Uiso 1 1 calc R U . . .
H6C H 0.679671 0.582605 0.029012 0.076 Uiso 1 1 calc R U . . .
C7 C 1.0198(11) 0.6506(7) 0.0646(4) 0.087(4) Uani 1 1 d . . . . .
H7A H 1.107071 0.697078 0.082681 0.131 Uiso 1 1 calc R U . . .
H7B H 0.978512 0.610019 0.087776 0.131 Uiso 1 1 calc R U . . .
H7C H 1.045331 0.611545 0.036590 0.131 Uiso 1 1 calc R U . . .
C8 C 0.9511(12) 0.7826(6) -0.0101(3) 0.079(3) Uani 1 1 d . . . . .
H8A H 1.038234 0.832153 0.005041 0.119 Uiso 1 1 calc R U . . .
H8B H 0.974727 0.739806 -0.036986 0.119 Uiso 1 1 calc R U . . .
H8C H 0.875401 0.811800 -0.024276 0.119 Uiso 1 1 calc R U . . .
Si3 Si 1.0520(2) 0.93367(13) 0.14039(8) 0.0382(5) Uani 1 1 d . . . . .
C9 C 0.5085(10) 0.8183(6) 0.0268(4) 0.071(3) Uani 1 1 d . . . . .
H9A H 0.546072 0.782636 0.000499 0.106 Uiso 1 1 calc R U . . .
H9B H 0.449390 0.774122 0.044489 0.106 Uiso 1 1 calc R U . . .
H9C H 0.448620 0.856707 0.011261 0.106 Uiso 1 1 calc R U . . .
C10 C 0.5888(8) 0.9647(5) 0.1221(3) 0.045(2) Uani 1 1 d . . . . .
H10A H 0.669239 1.006528 0.146395 0.068 Uiso 1 1 calc R U . . .
H10B H 0.528688 1.002658 0.106379 0.068 Uiso 1 1 calc R U . . .
H10C H 0.529458 0.920072 0.139608 0.068 Uiso 1 1 calc R U . . .
C11 C 0.7580(10) 0.9867(6) 0.0366(3) 0.066(3) Uani 1 1 d . . . . .
H11A H 0.840799 1.030158 0.059197 0.099 Uiso 1 1 calc R U . . .
H11B H 0.792659 0.954015 0.008484 0.099 Uiso 1 1 calc R U . . .
H11C H 0.690234 1.022554 0.023578 0.099 Uiso 1 1 calc R U . . .
Si4 Si 0.6630(3) 0.89727(14) 0.07238(8) 0.0414(5) Uani 1 1 d . . . . .
C12 C 1.1406(11) 0.9888(6) 0.0902(3) 0.071(3) Uani 1 1 d . . . . .
H12A H 1.072880 1.017817 0.070997 0.106 Uiso 1 1 calc R U . . .
H12B H 1.228221 1.037569 0.105826 0.106 Uiso 1 1 calc R U . . .
H12C H 1.167019 0.940034 0.067423 0.106 Uiso 1 1 calc R U . . .
C13 C 1.1897(8) 0.8814(5) 0.1740(3) 0.050(2) Uani 1 1 d . . . . .
H13A H 1.210892 0.831120 0.150700 0.074 Uiso 1 1 calc R U . . .
H13B H 1.278977 0.930747 0.186737 0.074 Uiso 1 1 calc R U . . .
H13C H 1.151742 0.854740 0.202351 0.074 Uiso 1 1 calc R U . . .
C14 C 1.0121(9) 1.0295(5) 0.1851(3) 0.057(2) Uani 1 1 d . . . . .
H14A H 0.939641 1.057163 0.167519 0.085 Uiso 1 1 calc R U . . .
H14B H 0.974293 1.002706 0.213415 0.085 Uiso 1 1 calc R U . . .
H14C H 1.101528 1.078713 0.197802 0.085 Uiso 1 1 calc R U . . .
Si5 Si 0.7028(2) 0.39253(12) 0.19991(7) 0.0301(4) Uani 1 1 d . . . . .
Si6 Si 0.4720(2) 0.29090(13) 0.19788(8) 0.0369(5) Uani 1 1 d . . . . .
C15 C 0.3566(9) 0.2701(5) 0.1345(3) 0.054(2) Uani 1 1 d . . . . .
H15A H 0.408889 0.246492 0.108719 0.081 Uiso 1 1 calc R U . . .
H15B H 0.265891 0.223251 0.134212 0.081 Uiso 1 1 calc R U . . .
H15C H 0.334505 0.329757 0.127336 0.081 Uiso 1 1 calc R U . . .
C16 C 0.3706(9) 0.3360(5) 0.2467(3) 0.054(2) Uani 1 1 d . . . . .
H16A H 0.430458 0.347104 0.280092 0.080 Uiso 1 1 calc R U . . .
H16B H 0.348503 0.395536 0.239351 0.080 Uiso 1 1 calc R U . . .
H16C H 0.279889 0.289030 0.246227 0.080 Uiso 1 1 calc R U . . .
C17 C 0.4975(9) 0.1726(5) 0.2111(3) 0.051(2) Uani 1 1 d . . . . .
H17A H 0.557738 0.180554 0.244196 0.076 Uiso 1 1 calc R U . . .
H17B H 0.402560 0.130245 0.210985 0.076 Uiso 1 1 calc R U . . .
H17C H 0.545398 0.145097 0.185051 0.076 Uiso 1 1 calc R U . . .
Si7 Si 0.8692(2) 0.36387(14) 0.26532(8) 0.0389(5) Uani 1 1 d . . . . .
C18 C 0.7864(10) 0.3588(6) 0.3238(3) 0.062(3) Uani 1 1 d . . . . .
H18A H 0.692989 0.311912 0.316399 0.094 Uiso 1 1 calc R U . . .
H18B H 0.851622 0.340742 0.349672 0.094 Uiso 1 1 calc R U . . .
H18C H 0.771010 0.421239 0.335987 0.094 Uiso 1 1 calc R U . . .
C19 C 0.9102(9) 0.2462(5) 0.2449(3) 0.051(2) Uani 1 1 d . . . . .
H19A H 0.819408 0.196920 0.236448 0.077 Uiso 1 1 calc R U . . .
H19B H 0.958939 0.249423 0.215299 0.077 Uiso 1 1 calc R U . . .
H19C H 0.973756 0.231063 0.272471 0.077 Uiso 1 1 calc R U . . .
C20 C 1.0458(8) 0.4535(5) 0.2808(3) 0.048(2) Uani 1 1 d . . . . .
H20A H 1.091217 0.457195 0.250408 0.071 Uiso 1 1 calc R U . . .
H20B H 1.029366 0.515486 0.293160 0.071 Uiso 1 1 calc R U . . .
H20C H 1.109978 0.434989 0.306845 0.071 Uiso 1 1 calc R U . . .
Si8 Si 0.7905(2) 0.35782(13) 0.12444(8) 0.0351(5) Uani 1 1 d . . . . .
C21 C 0.7505(9) 0.2259(5) 0.1041(3) 0.047(2) Uani 1 1 d . . . . .
H21A H 0.645374 0.199308 0.099265 0.070 Uiso 1 1 calc R U . . .
H21B H 0.786456 0.212060 0.072382 0.070 Uiso 1 1 calc R U . . .
H21C H 0.798840 0.197532 0.130167 0.070 Uiso 1 1 calc R U . . .
C22 C 0.9914(8) 0.4074(5) 0.1336(3) 0.052(2) Uani 1 1 d . . . . .
H22A H 1.038880 0.381153 0.160722 0.078 Uiso 1 1 calc R U . . .
H22B H 1.027650 0.390505 0.102236 0.078 Uiso 1 1 calc R U . . .
H22C H 1.012835 0.476548 0.142490 0.078 Uiso 1 1 calc R U . . .
C23 C 0.7059(9) 0.4103(5) 0.0723(3) 0.052(2) Uani 1 1 d . . . . .
H23A H 0.600249 0.385578 0.066614 0.077 Uiso 1 1 calc R U . . .
H23B H 0.729169 0.479417 0.081625 0.077 Uiso 1 1 calc R U . . .
H23C H 0.743984 0.393373 0.041371 0.077 Uiso 1 1 calc R U . . .
Si9 Si 0.6407(2) 0.85238(13) 0.38075(7) 0.0306(4) Uani 1 1 d . . . . .
Si10 Si 0.3896(2) 0.84165(17) 0.36853(9) 0.0462(6) Uani 1 1 d . . . . .
C24 C 0.2830(10) 0.7163(7) 0.3586(5) 0.099(4) Uani 1 1 d . . . . .
H24A H 0.307613 0.680658 0.329143 0.148 Uiso 1 1 calc R U . . .
H24B H 0.306295 0.687965 0.388516 0.148 Uiso 1 1 calc R U . . .
H24C H 0.178989 0.714438 0.352990 0.148 Uiso 1 1 calc R U . . .
C25 C 0.3388(10) 0.8964(8) 0.3128(4) 0.086(4) Uani 1 1 d . . . . .
H25A H 0.364743 0.863219 0.282801 0.130 Uiso 1 1 calc R U . . .
H25B H 0.233948 0.891670 0.307648 0.130 Uiso 1 1 calc R U . . .
H25C H 0.391051 0.963301 0.318551 0.130 Uiso 1 1 calc R U . . .
C26 C 0.3392(10) 0.9061(8) 0.4246(4) 0.092(4) Uani 1 1 d . . . . .
H26A H 0.365289 0.878024 0.454394 0.138 Uiso 1 1 calc R U . . .
H26B H 0.391430 0.972889 0.430014 0.138 Uiso 1 1 calc R U . . .
H26C H 0.234328 0.901258 0.419110 0.138 Uiso 1 1 calc R U . . .
Si11 Si 0.7104(3) 0.77674(15) 0.44777(8) 0.0429(5) Uani 1 1 d . . . . .
C27 C 0.6193(11) 0.6470(5) 0.4321(4) 0.072(3) Uani 1 1 d . . . . .
H27A H 0.513609 0.638836 0.426291 0.107 Uiso 1 1 calc R U . . .
H27B H 0.649656 0.619204 0.401533 0.107 Uiso 1 1 calc R U . . .
H27C H 0.646934 0.615230 0.460153 0.107 Uiso 1 1 calc R U . . .
C28 C 0.9102(9) 0.7885(6) 0.4584(4) 0.072(3) Uani 1 1 d . . . . .
H28A H 0.939070 0.760115 0.427649 0.108 Uiso 1 1 calc R U . . .
H28B H 0.960465 0.855687 0.466756 0.108 Uiso 1 1 calc R U . . .
H28C H 0.936257 0.755757 0.486231 0.108 Uiso 1 1 calc R U . . .
C29 C 0.6553(12) 0.8307(7) 0.5063(3) 0.078(3) Uani 1 1 d . . . . .
H29A H 0.550020 0.824552 0.500675 0.117 Uiso 1 1 calc R U . . .
H29B H 0.681291 0.798048 0.534156 0.117 Uiso 1 1 calc R U . . .
H29C H 0.705499 0.897978 0.514681 0.117 Uiso 1 1 calc R U . . .
Si12 Si 0.7750(3) 1.00815(14) 0.38607(9) 0.0452(5) Uani 1 1 d . . . . .
C30 C 0.7481(11) 1.0508(6) 0.3244(3) 0.067(3) Uani 1 1 d . . . . .
H30A H 0.644812 1.047934 0.314359 0.101 Uiso 1 1 calc R U . . .
H30B H 0.804442 1.116397 0.327825 0.101 Uiso 1 1 calc R U . . .
H30C H 0.780844 1.010581 0.298766 0.101 Uiso 1 1 calc R U . . .
C31 C 0.9730(10) 1.0145(6) 0.4043(4) 0.077(3) Uani 1 1 d . . . . .
H31A H 0.988998 0.992312 0.436641 0.115 Uiso 1 1 calc R U . . .
H31B H 1.004966 0.974412 0.378323 0.115 Uiso 1 1 calc R U . . .
H31C H 1.028563 1.080228 0.407382 0.115 Uiso 1 1 calc R U . . .
C32 C 0.7208(13) 1.0902(6) 0.4350(4) 0.091(4) Uani 1 1 d . . . . .
H32A H 0.734268 1.068795 0.467640 0.136 Uiso 1 1 calc R U . . .
H32B H 0.781230 1.154456 0.437456 0.136 Uiso 1 1 calc R U . . .
H32C H 0.618442 1.090382 0.425348 0.136 Uiso 1 1 calc R U . . .
C1S C 0.267(2) 0.1505(9) 0.3350(6) 0.171(7) Uani 1 1 d . U . . .
H1S1 H 0.364660 0.144830 0.329842 0.257 Uiso 1 1 calc R U . . .
H1S2 H 0.222896 0.099091 0.351981 0.257 Uiso 1 1 calc R U . . .
H1S3 H 0.207101 0.146526 0.302223 0.257 Uiso 1 1 calc R U . . .
C2S C 0.277(2) 0.2408(11) 0.3657(5) 0.112(4) Uani 1 1 d . U . . .
C3S C 0.1633(16) 0.2685(9) 0.3789(5) 0.103(4) Uani 1 1 d . U . . .
H3S H 0.067818 0.230341 0.367228 0.123 Uiso 1 1 calc R U . . .
C4S C 0.1866(16) 0.3573(9) 0.4113(6) 0.112(4) Uani 1 1 d . U . . .
H4S H 0.105174 0.375611 0.422638 0.135 Uiso 1 1 calc R U . . .
C5S C 0.3118(17) 0.4130(10) 0.4256(6) 0.121(5) Uani 1 1 d . U . . .
H5S H 0.324980 0.474546 0.444299 0.145 Uiso 1 1 calc R U . . .
C6S C 0.4311(19) 0.3772(13) 0.4118(8) 0.140(6) Uani 1 1 d . U . . .
H6S H 0.524888 0.416997 0.424363 0.168 Uiso 1 1 calc R U . . .
C7S C 0.4280(19) 0.2972(12) 0.3842(6) 0.135(5) Uani 1 1 d . U . . .
H7S H 0.512064 0.277183 0.376680 0.163 Uiso 1 1 calc R U . . .
C1T C 1.195(4) 0.6433(17) 0.4900(16) 0.149(13) Uani 0.5 1 d . U P A -1
H1T1 H 1.277979 0.659892 0.517323 0.223 Uiso 0.5 1 calc R U P A -1
H1T2 H 1.228004 0.629765 0.457664 0.223 Uiso 0.5 1 calc R U P A -1
H1T3 H 1.147863 0.696456 0.489424 0.223 Uiso 0.5 1 calc R U P A -1
C2T C 1.087(6) 0.557(3) 0.498(2) 0.108(10) Uani 0.5 1 d . U P A -1
C3T C 0.957(5) 0.525(3) 0.4598(17) 0.113(12) Uani 0.5 1 d . U P A -1
H3T H 0.941101 0.558695 0.432869 0.135 Uiso 0.5 1 calc R U P A -1
C4T C 0.860(6) 0.443(3) 0.4646(18) 0.107(10) Uani 0.5 1 d . U P A -1
H4T H 0.785488 0.411995 0.437025 0.128 Uiso 0.5 1 calc R U P A -1
C5T C 0.869(6) 0.407(3) 0.5085(18) 0.113(11) Uani 0.5 1 d . U P A -1
H5T H 0.789575 0.359644 0.513916 0.136 Uiso 0.5 1 calc R U P A -1
C6T C 0.992(6) 0.439(2) 0.5455(18) 0.112(11) Uani 0.5 1 d . U P A -1
H6T H 1.004232 0.409831 0.574702 0.134 Uiso 0.5 1 calc R U P A -1
C7T C 1.096(5) 0.515(2) 0.5365(15) 0.096(10) Uani 0.5 1 d . U P A -1
H7T H 1.180468 0.537731 0.561223 0.115 Uiso 0.5 1 calc R U P A -1

loop_
_atom_site_aniso_label
_atom_site_aniso_U_11
_atom_site_aniso_U_22
_atom_site_aniso_U_33
_atom_site_aniso_U_23
_atom_site_aniso_U_13
_atom_site_aniso_U_12
Ge1 0.0272(4) 0.0314(4) 0.0245(4) -0.0006(3) 0.0047(3) 0.0079(3)
Ge2 0.0254(4) 0.0299(4) 0.0296(4) -0.0031(3) 0.0035(4) 0.0098(3)
Ge3 0.0311(5) 0.0392(4) 0.0353(5) -0.0031(4) 0.0116(4) 0.0070(4)
Ge4 0.0353(5) 0.0394(4) 0.0306(5) -0.0005(3) 0.0055(4) 0.0188(4)
Ge5 0.0268(5) 0.0365(4) 0.0335(5) 0.0010(3) 0.0088(4) 0.0127(3)
Ge6 0.0309(5) 0.0368(4) 0.0264(4) 0.0010(3) 0.0038(4) 0.0132(4)
Ge7 0.0327(5) 0.0372(4) 0.0259(4) -0.0020(3) 0.0084(4) 0.0132(4)
Ge8 0.0299(5) 0.0318(4) 0.0300(5) -0.0032(3) 0.0054(4) 0.0077(3)
Ni1 0.0242(7) 0.0361(6) 0.0322(7) 0.0001(5) 0.0025(5) 0.0095(5)
C1 0.049(6) 0.054(5) 0.048(6) -0.015(4) -0.007(5) 0.016(4)
C2 0.028(5) 0.052(5) 0.071(7) 0.010(4) -0.012(4) -0.010(4)
C3 0.023(4) 0.079(6) 0.053(6) -0.005(5) 0.001(4) 0.013(4)
C4 0.035(5) 0.054(5) 0.064(6) 0.007(4) -0.010(4) 0.019(4)
C5 0.049(6) 0.076(6) 0.036(5) -0.003(4) -0.004(4) 0.019(5)
Si1 0.0332(11) 0.0305(9) 0.0245(10) -0.0001(7) 0.0057(8) 0.0088(8)
Si2 0.0384(12) 0.0418(10) 0.0301(11) -0.0044(8) 0.0060(10) 0.0140(9)
C6 0.052(5) 0.052(5) 0.042(5) -0.010(4) 0.000(4) 0.015(4)
C7 0.086(8) 0.105(8) 0.070(8) -0.037(6) -0.011(6) 0.066(7)
C8 0.113(9) 0.067(6) 0.051(6) -0.013(5) 0.051(6) -0.002(6)
Si3 0.0397(12) 0.0344(10) 0.0351(12) -0.0017(8) 0.0090(10) 0.0001(9)
C9 0.074(7) 0.069(6) 0.067(7) 0.004(5) -0.022(6) 0.035(5)
C10 0.048(5) 0.044(4) 0.055(5) 0.013(4) 0.022(4) 0.024(4)
C11 0.100(8) 0.067(5) 0.063(6) 0.036(5) 0.048(6) 0.053(6)
Si4 0.0503(14) 0.0429(11) 0.0386(12) 0.0088(9) 0.0097(11) 0.0244(10)
C12 0.091(8) 0.065(6) 0.044(6) 0.012(4) 0.017(5) -0.009(5)
C13 0.030(4) 0.049(4) 0.069(6) 0.009(4) 0.007(4) 0.009(4)
C14 0.046(5) 0.043(4) 0.065(6) -0.023(4) -0.001(5) 0.000(4)
Si5 0.0260(10) 0.0300(9) 0.0334(11) -0.0032(7) 0.0066(9) 0.0089(8)
Si6 0.0334(12) 0.0320(9) 0.0439(13) 0.0018(9) 0.0110(10) 0.0048(9)
C15 0.045(5) 0.050(5) 0.059(6) 0.002(4) 0.001(4) 0.002(4)
C16 0.055(6) 0.044(4) 0.070(6) 0.007(4) 0.038(5) 0.016(4)
C17 0.045(5) 0.044(4) 0.067(6) 0.010(4) 0.016(5) 0.016(4)
Si7 0.0363(12) 0.0440(11) 0.0386(12) 0.0033(9) 0.0055(10) 0.0170(10)
C18 0.082(7) 0.072(6) 0.043(5) 0.011(4) 0.017(5) 0.035(5)
C19 0.057(6) 0.047(4) 0.057(6) 0.006(4) 0.014(5) 0.028(4)
C20 0.039(5) 0.050(4) 0.050(5) -0.001(4) -0.006(4) 0.017(4)
Si8 0.0353(12) 0.0316(9) 0.0391(12) -0.0014(8) 0.0144(10) 0.0087(8)
C21 0.052(5) 0.041(4) 0.043(5) -0.010(3) 0.017(4) 0.006(4)
C22 0.040(5) 0.049(4) 0.062(6) -0.014(4) 0.015(4) 0.008(4)
C23 0.065(6) 0.056(5) 0.035(5) 0.001(4) 0.015(4) 0.017(4)
Si9 0.0302(11) 0.0378(9) 0.0253(10) -0.0020(8) 0.0068(9) 0.0142(8)
Si10 0.0306(12) 0.0674(14) 0.0398(13) -0.0084(11) 0.0087(10) 0.0181(11)
C24 0.036(6) 0.076(7) 0.169(14) -0.002(7) 0.023(7) -0.009(5)
C25 0.051(6) 0.145(10) 0.083(9) 0.036(7) 0.015(6) 0.051(7)
C26 0.049(6) 0.154(10) 0.075(8) -0.034(7) 0.012(6) 0.056(7)
Si11 0.0494(14) 0.0493(12) 0.0301(12) 0.0029(9) 0.0029(10) 0.0161(11)
C27 0.091(8) 0.051(5) 0.071(7) 0.022(5) 0.010(6) 0.008(5)
C28 0.051(6) 0.081(7) 0.078(8) 0.012(6) -0.013(5) 0.021(5)
C29 0.122(10) 0.101(7) 0.030(5) 0.017(5) 0.021(6) 0.060(7)
Si12 0.0533(15) 0.0366(10) 0.0406(13) -0.0046(9) 0.0087(11) 0.0055(10)
C30 0.083(8) 0.053(5) 0.062(7) 0.020(5) 0.011(6) 0.004(5)
C31 0.059(7) 0.054(5) 0.107(9) 0.017(6) 0.002(6) -0.005(5)
C32 0.131(10) 0.044(5) 0.090(9) -0.024(5) 0.049(8) 0.010(6)
C1S 0.33(2) 0.087(8) 0.129(13) 0.064(7) 0.094(13) 0.056(10)
C2S 0.157(11) 0.119(8) 0.075(8) 0.063(6) 0.035(8) 0.033(8)
C3S 0.110(9) 0.099(7) 0.088(10) 0.034(6) -0.031(7) 0.017(7)
C4S 0.104(8) 0.104(8) 0.120(11) 0.033(7) -0.016(9) 0.020(7)
C5S 0.109(10) 0.117(10) 0.120(12) 0.031(8) 0.006(9) -0.007(7)
C6S 0.102(9) 0.163(12) 0.158(16) 0.071(10) 0.023(10) 0.011(9)
C7S 0.129(9) 0.171(12) 0.123(13) 0.071(9) 0.073(9) 0.012(9)
C1T 0.18(3) 0.065(18) 0.22(3) 0.00(2) 0.11(3) 0.058(18)
C2T 0.15(3) 0.09(2) 0.093(19) 0.006(18) 0.035(18) 0.056(19)
C3T 0.18(3) 0.09(3) 0.093(18) 0.04(2) 0.014(19) 0.08(2)
C4T 0.14(3) 0.11(3) 0.087(16) 0.00(2) 0.033(17) 0.07(2)
C5T 0.16(3) 0.08(3) 0.12(2) 0.02(2) 0.04(2) 0.05(2)
C6T 0.18(3) 0.09(2) 0.096(17) 0.013(19) 0.031(18) 0.08(2)
C7T 0.16(3) 0.06(2) 0.080(15) -0.016(17) 0.003(18) 0.078(19)

loop_
_atom_type_symbol
_atom_type_description
_atom_type_scat_dispersion_real
_atom_type_scat_dispersion_imag
_atom_type_scat_source
C C 0.0181 0.0091 'International Tables Vol C Tables 4.2.6.8 and 6.1.1.4'
H H 0.0000 0.0000 'International Tables Vol C Tables 4.2.6.8 and 6.1.1.4'
Si Si 0.2541 0.3302 'International Tables Vol C Tables 4.2.6.8 and 6.1.1.4'
Ni Ni -3.0029 0.5091 'International Tables Vol C Tables 4.2.6.8 and 6.1.1.4'
Ge Ge -1.0885 0.8855 'International Tables Vol C Tables 4.2.6.8 and 6.1.1.4'

loop_
_geom_angle_atom_site_label_1
_geom_angle_atom_site_label_2
_geom_angle_atom_site_label_3
_geom_angle
_geom_angle_site_symmetry_1
_geom_angle_site_symmetry_3
_geom_angle_publ_flag
Ni1 Ge1 Si1 124.71(6) . . ?
Ni1 Ge1 Ge4 63.40(4) . . ?
Si1 Ge1 Ge4 112.19(6) . . ?
Ni1 Ge1 Ge5 106.71(4) . . ?
Si1 Ge1 Ge5 118.08(6) . . ?
Ge4 Ge1 Ge5 120.90(4) . . ?
Ni1 Ge1 Ge8 111.84(4) . . ?
Si1 Ge1 Ge8 117.14(5) . . ?
Ge4 Ge1 Ge8 69.49(3) . . ?
Ge5 Ge1 Ge8 61.35(3) . . ?
Si5 Ge2 Ni1 126.08(6) . . ?
Si5 Ge2 Ge3 115.51(6) . . ?
Ni1 Ge2 Ge3 63.68(4) . . ?
Si5 Ge2 Ge5 114.52(6) . . ?
Ni1 Ge2 Ge5 106.56(4) . . ?
Ge3 Ge2 Ge5 121.67(4) . . ?
Si5 Ge2 Ge6 117.22(6) . . ?
Ni1 Ge2 Ge6 112.34(4) . . ?
Ge3 Ge2 Ge6 70.12(3) . . ?
Ge5 Ge2 Ge6 61.56(3) . . ?
Ge7 Ge3 Ge2 96.96(4) . . ?
Ge7 Ge3 Ni1 92.43(4) . . ?
Ge2 Ge3 Ni1 56.29(4) . . ?
Ge7 Ge4 Ge1 97.59(4) . . ?
Ge7 Ge4 Ni1 92.71(4) . . ?
Ge1 Ge4 Ni1 56.28(3) . . ?
Ge7 Ge4 Ge8 56.11(3) . . ?
Ge1 Ge4 Ge8 57.20(3) . . ?
Ni1 Ge4 Ge8 98.09(4) . . ?
Ge1 Ge5 Ge2 70.67(3) . . ?
Ge1 Ge5 Ge8 60.72(3) . . ?
Ge2 Ge5 Ge8 96.49(4) . . ?
Ge1 Ge5 Ge6 96.90(4) . . ?
Ge2 Ge5 Ge6 60.46(3) . . ?
Ge8 Ge5 Ge6 63.38(3) . . ?
Ge7 Ge6 Ge2 91.81(4) . . ?
Ge7 Ge6 Ge5 105.79(4) . . ?
Ge2 Ge6 Ge5 57.98(3) . . ?
Ge7 Ge6 Ge8 57.32(3) . . ?
Ge2 Ge6 Ge8 91.74(3) . . ?
Ge5 Ge6 Ge8 58.24(3) . . ?
Si9 Ge7 Ge4 120.92(6) . . ?
Si9 Ge7 Ge3 123.63(6) . . ?
Ge4 Ge7 Ge3 86.38(4) . . ?
Si9 Ge7 Ge6 122.54(6) . . ?
Ge4 Ge7 Ge6 114.66(4) . . ?
Ge3 Ge7 Ge6 71.49(3) . . ?
Si9 Ge7 Ge8 120.37(6) . . ?
Ge4 Ge7 Ge8 70.96(3) . . ?
Ge3 Ge7 Ge8 114.84(4) . . ?
Ge6 Ge7 Ge8 65.50(3) . . ?
Ge7 Ge8 Ge1 92.17(4) . . ?
Ge7 Ge8 Ge5 105.80(3) . . ?
Ge1 Ge8 Ge5 57.93(3) . . ?
Ge7 Ge8 Ge6 57.18(3) . . ?
Ge1 Ge8 Ge6 92.05(3) . . ?
Ge5 Ge8 Ge6 58.39(3) . . ?
Ge7 Ge8 Ge4 52.93(3) . . ?
Ge1 Ge8 Ge4 53.31(3) . . ?
Ge5 Ge8 Ge4 104.26(3) . . ?
Ge6 Ge8 Ge4 95.97(3) . . ?
C1 Ni1 C2 38.9(3) . . ?
C1 Ni1 C3 66.2(3) . . ?
C2 Ni1 C3 40.1(3) . . ?
C1 Ni1 C4 65.5(3) . . ?
C2 Ni1 C4 65.8(3) . . ?
C3 Ni1 C4 39.1(3) . . ?
C1 Ni1 C5 38.5(3) . . ?
C2 Ni1 C5 64.9(4) . . ?
C3 Ni1 C5 65.6(4) . . ?
C4 Ni1 C5 39.1(3) . . ?
C1 Ni1 Ge1 123.8(3) . . ?
C2 Ni1 Ge1 162.6(3) . . ?
C3 Ni1 Ge1 142.7(3) . . ?
C4 Ni1 Ge1 107.8(2) . . ?
C5 Ni1 Ge1 99.6(3) . . ?
C1 Ni1 Ge2 100.8(2) . . ?
C2 Ni1 Ge2 106.5(2) . . ?
C3 Ni1 Ge2 140.9(3) . . ?
C4 Ni1 Ge2 165.7(2) . . ?
C5 Ni1 Ge2 127.2(2) . . ?
Ge1 Ni1 Ge2 75.87(4) . . ?
C1 Ni1 Ge4 151.1(2) . . ?
C2 Ni1 Ge4 132.2(3) . . ?
C3 Ni1 Ge4 93.9(2) . . ?
C4 Ni1 Ge4 85.8(2) . . ?
C5 Ni1 Ge4 115.2(2) . . ?
Ge1 Ni1 Ge4 60.32(4) . . ?
Ge2 Ni1 Ge4 107.60(5) . . ?
C1 Ni1 Ge3 118.2(3) . . ?
C2 Ni1 Ge3 87.3(3) . . ?
C3 Ni1 Ge3 92.6(3) . . ?
C4 Ni1 Ge3 128.9(3) . . ?
C5 Ni1 Ge3 152.2(3) . . ?
Ge1 Ni1 Ge3 108.17(5) . . ?
Ge2 Ni1 Ge3 60.03(4) . . ?
Ge4 Ni1 Ge3 81.74(4) . . ?
C5 C1 C2 109.1(8) . . ?
C5 C1 Ni1 71.8(5) . . ?
C2 C1 Ni1 71.0(5) . . ?
C5 C1 H1 125.5 . . ?
C2 C1 H1 125.5 . . ?
Ni1 C1 H1 123.3 . . ?
C1 C2 C3 107.6(8) . . ?
C1 C2 Ni1 70.1(5) . . ?
C3 C2 Ni1 70.0(4) . . ?
C1 C2 H2 126.2 . . ?
C3 C2 H2 126.2 . . ?
Ni1 C2 H2 125.3 . . ?
C4 C3 C2 107.0(8) . . ?
C4 C3 Ni1 70.9(4) . . ?
C2 C3 Ni1 69.9(4) . . ?
C4 C3 H3 126.5 . . ?
C2 C3 H3 126.5 . . ?
Ni1 C3 H3 124.3 . . ?
C3 C4 C5 107.8(8) . . ?
C3 C4 Ni1 70.0(5) . . ?
C5 C4 Ni1 70.5(5) . . ?
C3 C4 H4 126.1 . . ?
C5 C4 H4 126.1 . . ?
Ni1 C4 H4 125.0 . . ?
C1 C5 C4 108.5(8) . . ?
C1 C5 Ni1 69.8(5) . . ?
C4 C5 Ni1 70.4(5) . . ?
C1 C5 H5 125.7 . . ?
C4 C5 H5 125.7 . . ?
Ni1 C5 H5 125.7 . . ?
Si2 Si1 Si4 109.29(11) . . ?
Si2 Si1 Si3 108.63(11) . . ?
Si4 Si1 Si3 107.64(10) . . ?
Si2 Si1 Ge1 111.59(9) . . ?
Si4 Si1 Ge1 115.40(10) . . ?
Si3 Si1 Ge1 103.92(9) . . ?
C6 Si2 C7 108.2(4) . . ?
C6 Si2 C8 104.6(4) . . ?
C7 Si2 C8 110.9(5) . . ?
C6 Si2 Si1 113.5(3) . . ?
C7 Si2 Si1 110.2(3) . . ?
C8 Si2 Si1 109.4(3) . . ?
Si2 C6 H6A 109.5 . . ?
Si2 C6 H6B 109.5 . . ?
H6A C6 H6B 109.5 . . ?
Si2 C6 H6C 109.5 . . ?
H6A C6 H6C 109.5 . . ?
H6B C6 H6C 109.5 . . ?
Si2 C7 H7A 109.5 . . ?
Si2 C7 H7B 109.5 . . ?
H7A C7 H7B 109.5 . . ?
Si2 C7 H7C 109.5 . . ?
H7A C7 H7C 109.5 . . ?
H7B C7 H7C 109.5 . . ?
Si2 C8 H8A 109.5 . . ?
Si2 C8 H8B 109.5 . . ?
H8A C8 H8B 109.5 . . ?
Si2 C8 H8C 109.5 . . ?
H8A C8 H8C 109.5 . . ?
H8B C8 H8C 109.5 . . ?
C13 Si3 C14 109.2(4) . . ?
C13 Si3 C12 105.6(4) . . ?
C14 Si3 C12 108.4(4) . . ?
C13 Si3 Si1 111.8(2) . . ?
C14 Si3 Si1 110.1(3) . . ?
C12 Si3 Si1 111.5(3) . . ?
Si4 C9 H9A 109.5 . . ?
Si4 C9 H9B 109.5 . . ?
H9A C9 H9B 109.5 . . ?
Si4 C9 H9C 109.5 . . ?
H9A C9 H9C 109.5 . . ?
H9B C9 H9C 109.5 . . ?
Si4 C10 H10A 109.5 . . ?
Si4 C10 H10B 109.5 . . ?
H10A C10 H10B 109.5 . . ?
Si4 C10 H10C 109.5 . . ?
H10A C10 H10C 109.5 . . ?
H10B C10 H10C 109.5 . . ?
Si4 C11 H11A 109.5 . . ?
Si4 C11 H11B 109.5 . . ?
H11A C11 H11B 109.5 . . ?
Si4 C11 H11C 109.5 . . ?
H11A C11 H11C 109.5 . . ?
H11B C11 H11C 109.5 . . ?
C9 Si4 C10 108.7(4) . . ?
C9 Si4 C11 106.4(5) . . ?
C10 Si4 C11 106.5(3) . . ?
C9 Si4 Si1 113.7(3) . . ?
C10 Si4 Si1 113.4(3) . . ?
C11 Si4 Si1 107.7(3) . . ?
Si3 C12 H12A 109.5 . . ?
Si3 C12 H12B 109.5 . . ?
H12A C12 H12B 109.5 . . ?
Si3 C12 H12C 109.5 . . ?
H12A C12 H12C 109.5 . . ?
H12B C12 H12C 109.5 . . ?
Si3 C13 H13A 109.5 . . ?
Si3 C13 H13B 109.5 . . ?
H13A C13 H13B 109.5 . . ?
Si3 C13 H13C 109.5 . . ?
H13A C13 H13C 109.5 . . ?
H13B C13 H13C 109.5 . . ?
Si3 C14 H14A 109.5 . . ?
Si3 C14 H14B 109.5 . . ?
H14A C14 H14B 109.5 . . ?
Si3 C14 H14C 109.5 . . ?
H14A C14 H14C 109.5 . . ?
H14B C14 H14C 109.5 . . ?
Si8 Si5 Si6 110.27(10) . . ?
Si8 Si5 Si7 106.66(10) . . ?
Si6 Si5 Si7 108.87(10) . . ?
Si8 Si5 Ge2 109.24(9) . . ?
Si6 Si5 Ge2 115.12(9) . . ?
Si7 Si5 Ge2 106.29(9) . . ?
C15 Si6 C16 109.0(4) . . ?
C15 Si6 C17 107.0(4) . . ?
C16 Si6 C17 107.2(4) . . ?
C15 Si6 Si5 111.9(3) . . ?
C16 Si6 Si5 112.7(3) . . ?
C17 Si6 Si5 108.8(3) . . ?
Si6 C15 H15A 109.5 . . ?
Si6 C15 H15B 109.5 . . ?
H15A C15 H15B 109.5 . . ?
Si6 C15 H15C 109.5 . . ?
H15A C15 H15C 109.5 . . ?
H15B C15 H15C 109.5 . . ?
Si6 C16 H16A 109.5 . . ?
Si6 C16 H16B 109.5 . . ?
H16A C16 H16B 109.5 . . ?
Si6 C16 H16C 109.5 . . ?
H16A C16 H16C 109.5 . . ?
H16B C16 H16C 109.5 . . ?
Si6 C17 H17A 109.5 . . ?
Si6 C17 H17B 109.5 . . ?
H17A C17 H17B 109.5 . . ?
Si6 C17 H17C 109.5 . . ?
H17A C17 H17C 109.5 . . ?
H17B C17 H17C 109.5 . . ?
C20 Si7 C18 108.2(4) . . ?
C20 Si7 C19 107.0(4) . . ?
C18 Si7 C19 108.9(4) . . ?
C20 Si7 Si5 114.5(3) . . ?
C18 Si7 Si5 109.8(3) . . ?
C19 Si7 Si5 108.3(3) . . ?
Si7 C18 H18A 109.5 . . ?
Si7 C18 H18B 109.5 . . ?
H18A C18 H18B 109.5 . . ?
Si7 C18 H18C 109.5 . . ?
H18A C18 H18C 109.5 . . ?
H18B C18 H18C 109.5 . . ?
Si7 C19 H19A 109.5 . . ?
Si7 C19 H19B 109.5 . . ?
H19A C19 H19B 109.5 . . ?
Si7 C19 H19C 109.5 . . ?
H19A C19 H19C 109.5 . . ?
H19B C19 H19C 109.5 . . ?
Si7 C20 H20A 109.5 . . ?
Si7 C20 H20B 109.5 . . ?
H20A C20 H20B 109.5 . . ?
Si7 C20 H20C 109.5 . . ?
H20A C20 H20C 109.5 . . ?
H20B C20 H20C 109.5 . . ?
C22 Si8 C23 107.5(4) . . ?
C22 Si8 C21 108.9(3) . . ?
C23 Si8 C21 108.3(4) . . ?
C22 Si8 Si5 110.0(3) . . ?
C23 Si8 Si5 111.9(3) . . ?
C21 Si8 Si5 110.0(2) . . ?
Si8 C21 H21A 109.5 . . ?
Si8 C21 H21B 109.5 . . ?
H21A C21 H21B 109.5 . . ?
Si8 C21 H21C 109.5 . . ?
H21A C21 H21C 109.5 . . ?
H21B C21 H21C 109.5 . . ?
Si8 C22 H22A 109.5 . . ?
Si8 C22 H22B 109.5 . . ?
H22A C22 H22B 109.5 . . ?
Si8 C22 H22C 109.5 . . ?
H22A C22 H22C 109.5 . . ?
H22B C22 H22C 109.5 . . ?
Si8 C23 H23A 109.5 . . ?
Si8 C23 H23B 109.5 . . ?
H23A C23 H23B 109.5 . . ?
Si8 C23 H23C 109.5 . . ?
H23A C23 H23C 109.5 . . ?
H23B C23 H23C 109.5 . . ?
Si12 Si9 Si11 114.37(11) . . ?
Si12 Si9 Si10 111.87(11) . . ?
Si11 Si9 Si10 111.38(11) . . ?
Si12 Si9 Ge7 106.83(9) . . ?
Si11 Si9 Ge7 108.01(9) . . ?
Si10 Si9 Ge7 103.63(10) . . ?
C26 Si10 C25 108.4(5) . . ?
C26 Si10 C24 107.8(5) . . ?
C25 Si10 C24 109.2(6) . . ?
C26 Si10 Si9 110.1(3) . . ?
C25 Si10 Si9 109.6(3) . . ?
C24 Si10 Si9 111.7(3) . . ?
Si10 C24 H24A 109.5 . . ?
Si10 C24 H24B 109.5 . . ?
H24A C24 H24B 109.5 . . ?
Si10 C24 H24C 109.5 . . ?
H24A C24 H24C 109.5 . . ?
H24B C24 H24C 109.5 . . ?
Si10 C25 H25A 109.5 . . ?
Si10 C25 H25B 109.5 . . ?
H25A C25 H25B 109.5 . . ?
Si10 C25 H25C 109.5 . . ?
H25A C25 H25C 109.5 . . ?
H25B C25 H25C 109.5 . . ?
Si10 C26 H26A 109.5 . . ?
Si10 C26 H26B 109.5 . . ?
H26A C26 H26B 109.5 . . ?
Si10 C26 H26C 109.5 . . ?
H26A C26 H26C 109.5 . . ?
H26B C26 H26C 109.5 . . ?
C28 Si11 C29 109.5(5) . . ?
C28 Si11 C27 107.8(4) . . ?
C29 Si11 C27 110.1(5) . . ?
C28 Si11 Si9 111.1(3) . . ?
C29 Si11 Si9 109.1(3) . . ?
C27 Si11 Si9 109.2(3) . . ?
Si11 C27 H27A 109.5 . . ?
Si11 C27 H27B 109.5 . . ?
H27A C27 H27B 109.5 . . ?
Si11 C27 H27C 109.5 . . ?
H27A C27 H27C 109.5 . . ?
H27B C27 H27C 109.5 . . ?
Si11 C28 H28A 109.5 . . ?
Si11 C28 H28B 109.5 . . ?
H28A C28 H28B 109.5 . . ?
Si11 C28 H28C 109.5 . . ?
H28A C28 H28C 109.5 . . ?
H28B C28 H28C 109.5 . . ?
Si11 C29 H29A 109.5 . . ?
Si11 C29 H29B 109.5 . . ?
H29A C29 H29B 109.5 . . ?
Si11 C29 H29C 109.5 . . ?
H29A C29 H29C 109.5 . . ?
H29B C29 H29C 109.5 . . ?
C30 Si12 C31 108.4(5) . . ?
C30 Si12 C32 108.4(5) . . ?
C31 Si12 C32 108.0(5) . . ?
C30 Si12 Si9 111.1(3) . . ?
C31 Si12 Si9 109.7(3) . . ?
C32 Si12 Si9 111.0(3) . . ?
Si12 C30 H30A 109.5 . . ?
Si12 C30 H30B 109.5 . . ?
H30A C30 H30B 109.5 . . ?
Si12 C30 H30C 109.5 . . ?
H30A C30 H30C 109.5 . . ?
H30B C30 H30C 109.5 . . ?
Si12 C31 H31A 109.5 . . ?
Si12 C31 H31B 109.5 . . ?
H31A C31 H31B 109.5 . . ?
Si12 C31 H31C 109.5 . . ?
H31A C31 H31C 109.5 . . ?
H31B C31 H31C 109.5 . . ?
Si12 C32 H32A 109.5 . . ?
Si12 C32 H32B 109.5 . . ?
H32A C32 H32B 109.5 . . ?
Si12 C32 H32C 109.5 . . ?
H32A C32 H32C 109.5 . . ?
H32B C32 H32C 109.5 . . ?
C2S C1S H1S1 109.5 . . ?
C2S C1S H1S2 109.5 . . ?
H1S1 C1S H1S2 109.5 . . ?
C2S C1S H1S3 109.5 . . ?
H1S1 C1S H1S3 109.5 . . ?
H1S2 C1S H1S3 109.5 . . ?
C3S C2S C1S 123.4(18) . . ?
C3S C2S C7S 122.4(17) . . ?
C1S C2S C7S 114.0(17) . . ?
C2S C3S C4S 118.5(16) . . ?
C2S C3S H3S 120.7 . . ?
C4S C3S H3S 120.7 . . ?
C5S C4S C3S 122.8(17) . . ?
C5S C4S H4S 118.6 . . ?
C3S C4S H4S 118.6 . . ?
C4S C5S C6S 115.9(17) . . ?
C4S C5S H5S 122.1 . . ?
C6S C5S H5S 122.1 . . ?
C7S C6S C5S 128.4(19) . . ?
C7S C6S H6S 115.8 . . ?
C5S C6S H6S 115.8 . . ?
C6S C7S C2S 111.7(18) . . ?
C6S C7S H7S 124.1 . . ?
C2S C7S H7S 124.1 . . ?
C2T C1T H1T1 109.5 . . ?
C2T C1T H1T2 109.5 . . ?
H1T1 C1T H1T2 109.5 . . ?
C2T C1T H1T3 109.5 . . ?
H1T1 C1T H1T3 109.5 . . ?
H1T2 C1T H1T3 109.5 . . ?
C3T C2T C1T 115(4) . . ?
C3T C2T C7T 119(4) . . ?
C1T C2T C7T 126(5) . . ?
C2T C3T C4T 117(3) . . ?
C2T C3T H3T 121.7 . . ?
C4T C3T H3T 121.7 . . ?
C5T C4T C3T 120(5) . . ?
C5T C4T H4T 119.8 . . ?
C3T C4T H4T 119.8 . . ?
C4T C5T C6T 121(4) . . ?
C4T C5T H5T 119.4 . . ?
C6T C5T H5T 119.4 . . ?
C7T C6T C5T 115(4) . . ?
C7T C6T H6T 122.3 . . ?
C5T C6T H6T 122.3 . . ?
C6T C7T C2T 126(5) . . ?
C6T C7T H7T 117.0 . . ?
C2T C7T H7T 117.0 . . ?

loop_
_geom_bond_atom_site_label_1
_geom_bond_atom_site_label_2
_geom_bond_distance
_geom_bond_site_symmetry_2
_geom_bond_publ_flag
Ge1 Ni1 2.3996(14) . ?
Ge1 Si1 2.4151(19) . ?
Ge1 Ge4 2.5067(11) . ?
Ge1 Ge5 2.5527(11) . ?
Ge1 Ge8 2.6274(11) . ?
Ge2 Si5 2.4030(18) . ?
Ge2 Ni1 2.4041(13) . ?
Ge2 Ge3 2.5037(11) . ?
Ge2 Ge5 2.5531(11) . ?
Ge2 Ge6 2.6199(11) . ?
Ge3 Ge7 2.4719(11) . ?
Ge3 Ni1 2.5906(14) . ?
Ge4 Ge7 2.4710(11) . ?
Ge4 Ni1 2.5798(13) . ?
Ge4 Ge8 2.9277(12) . ?
Ge5 Ge8 2.6434(11) . ?
Ge5 Ge6 2.6477(12) . ?
Ge6 Ge7 2.5670(11) . ?
Ge6 Ge8 2.7795(10) . ?
Ge7 Si9 2.370(2) . ?
Ge7 Ge8 2.5710(11) . ?
Ni1 C1 2.083(8) . ?
Ni1 C2 2.094(7) . ?
Ni1 C3 2.096(8) . ?
Ni1 C4 2.108(8) . ?
Ni1 C5 2.108(8) . ?
C1 C5 1.381(11) . ?
C1 C2 1.390(12) . ?
C1 H1 0.9500 . ?
C2 C3 1.435(11) . ?
C2 H2 0.9500 . ?
C3 C4 1.406(11) . ?
C3 H3 0.9500 . ?
C4 C5 1.412(11) . ?
C4 H4 0.9500 . ?
C5 H5 0.9500 . ?
Si1 Si2 2.358(3) . ?
Si1 Si4 2.364(3) . ?
Si1 Si3 2.374(3) . ?
Si2 C6 1.862(7) . ?
Si2 C7 1.862(9) . ?
Si2 C8 1.883(8) . ?
C6 H6A 0.9800 . ?
C6 H6B 0.9800 . ?
C6 H6C 0.9800 . ?
C7 H7A 0.9800 . ?
C7 H7B 0.9800 . ?
C7 H7C 0.9800 . ?
C8 H8A 0.9800 . ?
C8 H8B 0.9800 . ?
C8 H8C 0.9800 . ?
Si3 C13 1.862(8) . ?
Si3 C14 1.870(8) . ?
Si3 C12 1.872(8) . ?
C9 Si4 1.861(9) . ?
C9 H9A 0.9800 . ?
C9 H9B 0.9800 . ?
C9 H9C 0.9800 . ?
C10 Si4 1.871(7) . ?
C10 H10A 0.9800 . ?
C10 H10B 0.9800 . ?
C10 H10C 0.9800 . ?
C11 Si4 1.874(7) . ?
C11 H11A 0.9800 . ?
C11 H11B 0.9800 . ?
C11 H11C 0.9800 . ?
C12 H12A 0.9800 . ?
C12 H12B 0.9800 . ?
C12 H12C 0.9800 . ?
C13 H13A 0.9800 . ?
C13 H13B 0.9800 . ?
C13 H13C 0.9800 . ?
C14 H14A 0.9800 . ?
C14 H14B 0.9800 . ?
C14 H14C 0.9800 . ?
Si5 Si8 2.345(3) . ?
Si5 Si6 2.366(3) . ?
Si5 Si7 2.369(3) . ?
Si6 C15 1.868(8) . ?
Si6 C16 1.873(8) . ?
Si6 C17 1.876(7) . ?
C15 H15A 0.9800 . ?
C15 H15B 0.9800 . ?
C15 H15C 0.9800 . ?
C16 H16A 0.9800 . ?
C16 H16B 0.9800 . ?
C16 H16C 0.9800 . ?
C17 H17A 0.9800 . ?
C17 H17B 0.9800 . ?
C17 H17C 0.9800 . ?
Si7 C20 1.860(7) . ?
Si7 C18 1.861(8) . ?
Si7 C19 1.880(7) . ?
C18 H18A 0.9800 . ?
C18 H18B 0.9800 . ?
C18 H18C 0.9800 . ?
C19 H19A 0.9800 . ?
C19 H19B 0.9800 . ?
C19 H19C 0.9800 . ?
C20 H20A 0.9800 . ?
C20 H20B 0.9800 . ?
C20 H20C 0.9800 . ?
Si8 C22 1.871(8) . ?
Si8 C23 1.871(8) . ?
Si8 C21 1.880(7) . ?
C21 H21A 0.9800 . ?
C21 H21B 0.9800 . ?
C21 H21C 0.9800 . ?
C22 H22A 0.9800 . ?
C22 H22B 0.9800 . ?
C22 H22C 0.9800 . ?
C23 H23A 0.9800 . ?
C23 H23B 0.9800 . ?
C23 H23C 0.9800 . ?
Si9 Si12 2.338(3) . ?
Si9 Si11 2.347(3) . ?
Si9 Si10 2.348(3) . ?
Si10 C26 1.857(9) . ?
Si10 C25 1.860(10) . ?
Si10 C24 1.862(9) . ?
C24 H24A 0.9800 . ?
C24 H24B 0.9800 . ?
C24 H24C 0.9800 . ?
C25 H25A 0.9800 . ?
C25 H25B 0.9800 . ?
C25 H25C 0.9800 . ?
C26 H26A 0.9800 . ?
C26 H26B 0.9800 . ?
C26 H26C 0.9800 . ?
Si11 C28 1.860(9) . ?
Si11 C29 1.868(9) . ?
Si11 C27 1.878(8) . ?
C27 H27A 0.9800 . ?
C27 H27B 0.9800 . ?
C27 H27C 0.9800 . ?
C28 H28A 0.9800 . ?
C28 H28B 0.9800 . ?
C28 H28C 0.9800 . ?
C29 H29A 0.9800 . ?
C29 H29B 0.9800 . ?
C29 H29C 0.9800 . ?
Si12 C30 1.865(9) . ?
Si12 C31 1.872(9) . ?
Si12 C32 1.872(9) . ?
C30 H30A 0.9800 . ?
C30 H30B 0.9800 . ?
C30 H30C 0.9800 . ?
C31 H31A 0.9800 . ?
C31 H31B 0.9800 . ?
C31 H31C 0.9800 . ?
C32 H32A 0.9800 . ?
C32 H32B 0.9800 . ?
C32 H32C 0.9800 . ?
C1S C2S 1.447(18) . ?
C1S H1S1 0.9800 . ?
C1S H1S2 0.9800 . ?
C1S H1S3 0.9800 . ?
C2S C3S 1.314(18) . ?
C2S C7S 1.49(2) . ?
C3S C4S 1.428(17) . ?
C3S H3S 0.9500 . ?
C4S C5S 1.273(15) . ?
C4S H4S 0.9500 . ?
C5S C6S 1.43(2) . ?
C5S H5S 0.9500 . ?
C6S C7S 1.30(2) . ?
C6S H6S 0.9500 . ?
C7S H7S 0.9500 . ?
C1T C2T 1.51(4) . ?
C1T H1T1 0.9800 . ?
C1T H1T2 0.9800 . ?
C1T H1T3 0.9800 . ?
C2T C3T 1.46(6) . ?
C2T C7T 1.27(5) . ?
C3T C4T 1.38(4) . ?
C3T H3T 0.9500 . ?
C4T C5T 1.36(5) . ?
C4T H4T 0.9500 . ?
C5T C6T 1.39(6) . ?
C5T H5T 0.9500 . ?
C6T C7T 1.39(4) . ?
C6T H6T 0.9500 . ?
C7T H7T 0.9500 . ?
